data_1559398
loop_
_publ_author_name
'Verma, Vivek'
'Bordignon, Simone'
'Chierotti, Michele R.'
'Lestari, Monica'
'Lyons, Kieran'
'Padrela, Luis'
'Ryan, Kevin M.'
'Lusi, Matteo'

_publ_section_title
;
 Cortisone and cortisol break hydrogen-bonding rules to make a
 drug--prodrug solid solution
;
_journal_coeditor_code LQ5036SUP1
_journal_issue 6
_journal_name_full IUCrJ
_journal_page_first
;
;
_journal_paper_doi 10.1107/S2052252520013263
_journal_volume 7
_journal_year 2020
_chemical_absolute_configuration rm
_chemical_formula_sum 'C21 H28 O5'
_chemical_formula_weight 360.43
_space_group_crystal_system orthorhombic
_space_group_IT_number 19
_space_group_name_Hall 'P 2ac 2ab'
_space_group_name_H-M_alt 'P 21 21 21'
_atom_sites_solution_hydrogens geom
_audit_creation_method SHELXL-2014/7
_cell_angle_alpha 90
_cell_angle_beta 90
_cell_angle_gamma 90
_cell_formula_units_Z 4
_cell_length_a 7.7819(4)
_cell_length_b 10.0468(5)
_cell_length_c 23.6401(13)
_cell_measurement_reflns_used 623
_cell_measurement_temperature 296(2)
_cell_measurement_theta_max 20
_cell_measurement_theta_min 2
_cell_volume 1848.26(17)
_computing_structure_refinement 'SHELXL-2014/7 (Sheldrick, 2014)'
_diffrn_ambient_temperature 296(2)
_diffrn_measured_fraction_theta_full 0.980
_diffrn_measured_fraction_theta_max 0.964
_diffrn_measurement_device_type 'bruker d8 quest'
_diffrn_radiation_type MoK\a
_diffrn_radiation_wavelength 0.71073
_diffrn_reflns_av_R_equivalents 0.0364
_diffrn_reflns_av_unetI/netI 0.0454
_diffrn_reflns_Laue_measured_fraction_full 0.980
_diffrn_reflns_Laue_measured_fraction_max 0.964
_diffrn_reflns_limit_h_max 11
_diffrn_reflns_limit_h_min -11
_diffrn_reflns_limit_k_max 13
_diffrn_reflns_limit_k_min -8
_diffrn_reflns_limit_l_max 33
_diffrn_reflns_limit_l_min -33
_diffrn_reflns_number 20384
_diffrn_reflns_point_group_measured_fraction_full 0.984
_diffrn_reflns_point_group_measured_fraction_max 0.966
_diffrn_reflns_theta_full 25.242
_diffrn_reflns_theta_max 30.542
_diffrn_reflns_theta_min 2.661
_exptl_absorpt_coefficient_mu 0.091
_exptl_absorpt_correction_T_max 0.7461
_exptl_absorpt_correction_T_min 0.7154
_exptl_absorpt_correction_type multi-scan
_exptl_absorpt_process_details sadabs
_exptl_crystal_colour colourless
_exptl_crystal_density_diffrn 1.295
_exptl_crystal_description prism
_exptl_crystal_F_000 776
_exptl_crystal_size_max 0.2
_exptl_crystal_size_mid 0.1
_exptl_crystal_size_min 0.1
_refine_diff_density_max 0.207
_refine_diff_density_min -0.189
_refine_diff_density_rms 0.039
_refine_ls_abs_structure_details
;
 Flack x determined using 1309 quotients [(I+)-(I-)]/[(I+)+(I-)]
 (Parsons, Flack and Wagner, Acta Cryst. B69 (2013) 249-259).
;
_refine_ls_abs_structure_Flack -0.5(4)
_refine_ls_extinction_method none
_refine_ls_goodness_of_fit_ref 1.029
_refine_ls_hydrogen_treatment constr
_refine_ls_matrix_type full
_refine_ls_number_parameters 239
_refine_ls_number_reflns 5481
_refine_ls_number_restraints 0
_refine_ls_restrained_S_all 1.029
_refine_ls_R_factor_all 0.0793
_refine_ls_R_factor_gt 0.0504
_refine_ls_shift/su_max 0.000
_refine_ls_shift/su_mean 0.000
_refine_ls_structure_factor_coef Fsqd
_refine_ls_weighting_details 'w=1/[\s^2^(Fo^2^)+(0.0687P)^2^+0.0180P] where P=(Fo^2^+2Fc^2^)/3'
_refine_ls_weighting_scheme calc
_refine_ls_wR_factor_gt 0.1136
_refine_ls_wR_factor_ref 0.1268
_reflns_Friedel_coverage 0.764
_reflns_Friedel_fraction_full 0.990
_reflns_Friedel_fraction_max 0.969
_reflns_number_gt 3995
_reflns_number_total 5481
_reflns_threshold_expression 'I > 2\s(I)'
_cod_data_source_file lq5036.cif
_cod_data_source_block C_KL1_C
_cod_database_code 1559398
_shelx_shelxl_version_number 2014/7
_shelx_space_group_comment
;
The symmetry employed for this shelxl refinement is uniquely defined
by the following loop, which should always be used as a source of
symmetry information in preference to the above space-group names.
They are only intended as comments.
;

loop_
_space_group_symop_operation_xyz
'x, y, z'
'-x+1/2, -y, z+1/2'
'x+1/2, -y+1/2, -z'
'-x, y+1/2, -z+1/2'

loop_
_atom_site_label
_atom_site_type_symbol
_atom_site_fract_x
_atom_site_fract_y
_atom_site_fract_z
_atom_site_U_iso_or_equiv
_atom_site_adp_type
_atom_site_occupancy
_atom_site_site_symmetry_order
_atom_site_calc_flag
_atom_site_refinement_flags_posn
_atom_site_refinement_flags_adp
_atom_site_refinement_flags_occupancy
_atom_site_disorder_assembly
_atom_site_disorder_group
C1 C 0.0474(3) 0.3213(3) 0.86522(10) 0.0509(7) Uani 1 1 d . . . . .
H1A H -0.0535 0.3719 0.8544 0.061 Uiso 1 1 calc R U . . .
H1B H 0.0427 0.2367 0.8456 0.061 Uiso 1 1 calc R U . . .
C2 C 0.0402(4) 0.2953(3) 0.92885(11) 0.0518(7) Uani 1 1 d . . . . .
H2A H 0.0330 0.3793 0.9490 0.062 Uiso 1 1 calc R U . . .
H2B H -0.0615 0.2436 0.9378 0.062 Uiso 1 1 calc R U . . .
O3 O 0.1910(4) 0.1308(2) 0.98169(10) 0.0756(7) Uani 1 1 d . . . . .
C3 C 0.1951(4) 0.2222(3) 0.94707(10) 0.0472(6) Uani 1 1 d . . . . .
C4 C 0.3567(3) 0.2643(2) 0.92148(10) 0.0387(5) Uani 1 1 d . . . . .
H4 H 0.4587 0.2326 0.9369 0.046 Uiso 1 1 calc R U . . .
C5 C 0.3661(3) 0.3461(2) 0.87698(9) 0.0302(5) Uani 1 1 d . . . . .
C6 C 0.5358(3) 0.3933(2) 0.85490(10) 0.0380(5) Uani 1 1 d . . . . .
H6A H 0.6273 0.3500 0.8758 0.046 Uiso 1 1 calc R U . . .
H6B H 0.5455 0.4884 0.8611 0.046 Uiso 1 1 calc R U . . .
C7 C 0.5577(3) 0.3640(3) 0.79205(10) 0.0386(5) Uani 1 1 d . . . . .
H7A H 0.6632 0.4051 0.7789 0.046 Uiso 1 1 calc R U . . .
H7B H 0.5685 0.2687 0.7867 0.046 Uiso 1 1 calc R U . . .
C8 C 0.4085(3) 0.4149(2) 0.75649(9) 0.0278(4) Uani 1 1 d . . . . .
H8 H 0.4086 0.5124 0.7568 0.033 Uiso 1 1 calc R U . . .
C9 C 0.2369(3) 0.3634(2) 0.78192(9) 0.0291(4) Uani 1 1 d . . . . .
H9 H 0.2442 0.2661 0.7802 0.035 Uiso 1 1 calc R U . . .
C10 C 0.2084(3) 0.3971(2) 0.84553(9) 0.0320(5) Uani 1 1 d . . . . .
O11 O -0.0314(2) 0.4699(2) 0.75665(8) 0.0642(6) Uani 1 1 d . . . . .
C11 C 0.0887(3) 0.4010(3) 0.74278(10) 0.0408(5) Uani 1 1 d . . . . .
C12 C 0.1055(3) 0.3482(3) 0.68288(10) 0.0430(6) Uani 1 1 d . . . . .
H12A H 0.0072 0.3752 0.6604 0.052 Uiso 1 1 calc R U . . .
H12B H 0.1109 0.2518 0.6832 0.052 Uiso 1 1 calc R U . . .
C13 C 0.2712(3) 0.40623(19) 0.65785(8) 0.0289(4) Uani 1 1 d . . . . .
C14 C 0.4222(3) 0.3658(2) 0.69566(9) 0.0288(4) Uani 1 1 d . . . . .
H14 H 0.4219 0.2683 0.6973 0.035 Uiso 1 1 calc R U . . .
C15 C 0.5793(3) 0.4057(3) 0.66075(10) 0.0417(5) Uani 1 1 d . . . . .
H15A H 0.6783 0.3521 0.6708 0.050 Uiso 1 1 calc R U . . .
H15B H 0.6071 0.4989 0.6665 0.050 Uiso 1 1 calc R U . . .
C16 C 0.5244(3) 0.3797(3) 0.59909(11) 0.0421(6) Uani 1 1 d . . . . .
H16A H 0.5891 0.3059 0.5834 0.051 Uiso 1 1 calc R U . . .
H16B H 0.5454 0.4580 0.5761 0.051 Uiso 1 1 calc R U . . .
O17 O 0.2993(3) 0.20737(14) 0.60257(7) 0.0431(4) Uani 1 1 d . . . . .
H17 H 0.3448 0.1707 0.5754 0.052 Uiso 1 1 calc R U . . .
C17 C 0.3309(3) 0.3466(2) 0.59999(9) 0.0322(5) Uani 1 1 d . . . . .
C18 C 0.2529(4) 0.5579(2) 0.65260(11) 0.0457(6) Uani 1 1 d . . . . .
H18A H 0.2335 0.5957 0.6894 0.069 Uiso 1 1 calc R U . . .
H18B H 0.1576 0.5785 0.6284 0.069 Uiso 1 1 calc R U . . .
H18C H 0.3563 0.5945 0.6368 0.069 Uiso 1 1 calc R U . . .
C19 C 0.1923(4) 0.5468(2) 0.85717(12) 0.0531(7) Uani 1 1 d . . . . .
H19A H 0.1989 0.5624 0.8972 0.080 Uiso 1 1 calc R U . . .
H19B H 0.0840 0.5783 0.8431 0.080 Uiso 1 1 calc R U . . .
H19C H 0.2840 0.5932 0.8385 0.080 Uiso 1 1 calc R U . . .
O20 O 0.2765(3) 0.5048(2) 0.52600(9) 0.0681(6) Uani 1 1 d . . . . .
C20 C 0.2317(3) 0.4050(2) 0.54990(10) 0.0395(5) Uani 1 1 d . . . . .
O21 O -0.0163(3) 0.3992(2) 0.48742(9) 0.0665(7) Uani 1 1 d . . . . .
H21 H -0.0494 0.4728 0.4978 0.080 Uiso 1 1 calc R U . . .
C21 C 0.0681(4) 0.3356(3) 0.53215(12) 0.0558(7) Uani 1 1 d . . . . .
H21A H 0.0953 0.2451 0.5210 0.067 Uiso 1 1 calc R U . . .
H21B H -0.0090 0.3310 0.5644 0.067 Uiso 1 1 calc R U . . .

loop_
_atom_site_aniso_label
_atom_site_aniso_U_11
_atom_site_aniso_U_22
_atom_site_aniso_U_33
_atom_site_aniso_U_23
_atom_site_aniso_U_13
_atom_site_aniso_U_12
C1 0.0323(14) 0.091(2) 0.0293(13) -0.0033(13) 0.0023(11) -0.0153(14)
C2 0.0433(16) 0.0837(19) 0.0283(12) -0.0077(12) 0.0079(11) -0.0168(14)
O3 0.0900(18) 0.0814(14) 0.0554(13) 0.0230(12) 0.0079(13) -0.0234(13)
C3 0.0570(18) 0.0569(14) 0.0279(12) -0.0037(11) 0.0028(12) -0.0166(13)
C4 0.0407(14) 0.0442(12) 0.0312(12) -0.0013(10) -0.0023(10) -0.0019(10)
C5 0.0315(11) 0.0330(9) 0.0262(11) -0.0061(8) -0.0025(9) -0.0031(9)
C6 0.0280(11) 0.0504(13) 0.0356(12) 0.0039(10) -0.0063(10) -0.0066(10)
C7 0.0199(10) 0.0584(13) 0.0374(13) 0.0068(10) 0.0010(9) -0.0005(10)
C8 0.0234(10) 0.0328(9) 0.0273(10) 0.0016(8) -0.0012(8) -0.0028(8)
C9 0.0245(10) 0.0387(10) 0.0240(10) -0.0039(8) 0.0007(8) -0.0028(9)
C10 0.0268(11) 0.0434(11) 0.0257(10) -0.0046(9) -0.0011(9) -0.0011(9)
O11 0.0312(9) 0.1224(18) 0.0390(11) -0.0068(11) 0.0008(8) 0.0213(11)
C11 0.0196(10) 0.0737(15) 0.0291(11) -0.0034(11) 0.0010(9) -0.0048(11)
C12 0.0273(12) 0.0730(16) 0.0288(12) -0.0056(11) -0.0025(10) -0.0116(11)
C13 0.0269(11) 0.0347(10) 0.0251(10) -0.0008(8) 0.0007(8) -0.0003(9)
C14 0.0256(10) 0.0321(9) 0.0288(10) 0.0029(8) 0.0026(9) -0.0005(8)
C15 0.0293(12) 0.0604(14) 0.0355(13) 0.0058(11) 0.0049(10) -0.0027(11)
C16 0.0361(13) 0.0562(14) 0.0340(13) 0.0043(11) 0.0113(10) 0.0026(11)
O17 0.0654(13) 0.0294(7) 0.0346(9) -0.0045(6) 0.0080(9) 0.0009(7)
C17 0.0393(13) 0.0305(9) 0.0267(11) -0.0001(8) 0.0043(10) -0.0018(9)
C18 0.0600(17) 0.0378(11) 0.0394(13) -0.0024(10) -0.0061(12) 0.0125(12)
C19 0.0629(19) 0.0508(14) 0.0456(16) -0.0129(11) -0.0057(14) 0.0206(13)
O20 0.0790(16) 0.0733(13) 0.0519(12) 0.0296(11) -0.0116(11) -0.0156(12)
C20 0.0496(15) 0.0435(12) 0.0254(11) -0.0001(9) 0.0015(11) 0.0006(11)
O21 0.0894(17) 0.0612(12) 0.0488(12) -0.0206(10) -0.0347(12) 0.0181(11)
C21 0.067(2) 0.0632(16) 0.0369(14) -0.0032(12) -0.0172(14) -0.0076(15)

loop_
_atom_type_symbol
_atom_type_description
_atom_type_scat_dispersion_real
_atom_type_scat_dispersion_imag
_atom_type_scat_source
C C 0.0033 0.0016 'International Tables Vol C Tables 4.2.6.8 and 6.1.1.4'
H H 0.0000 0.0000 'International Tables Vol C Tables 4.2.6.8 and 6.1.1.4'
O O 0.0106 0.0060 'International Tables Vol C Tables 4.2.6.8 and 6.1.1.4'

loop_
_geom_angle_atom_site_label_1
_geom_angle_atom_site_label_2
_geom_angle_atom_site_label_3
_geom_angle
_geom_angle_site_symmetry_1
_geom_angle_site_symmetry_3
_geom_angle_publ_flag
C2 C1 C10 114.4(2) . . ?
C2 C1 H1A 108.7 . . ?
C10 C1 H1A 108.7 . . ?
C2 C1 H1B 108.7 . . ?
C10 C1 H1B 108.7 . . ?
H1A C1 H1B 107.6 . . ?
C3 C2 C1 110.0(2) . . ?
C3 C2 H2A 109.7 . . ?
C1 C2 H2A 109.7 . . ?
C3 C2 H2B 109.7 . . ?
C1 C2 H2B 109.7 . . ?
H2A C2 H2B 108.2 . . ?
O3 C3 C4 121.0(3) . . ?
O3 C3 C2 123.0(3) . . ?
C4 C3 C2 116.0(2) . . ?
C5 C4 C3 123.5(2) . . ?
C5 C4 H4 118.3 . . ?
C3 C4 H4 118.3 . . ?
C4 C5 C6 121.1(2) . . ?
C4 C5 C10 123.2(2) . . ?
C6 C5 C10 115.71(18) . . ?
C5 C6 C7 112.21(18) . . ?
C5 C6 H6A 109.2 . . ?
C7 C6 H6A 109.2 . . ?
C5 C6 H6B 109.2 . . ?
C7 C6 H6B 109.2 . . ?
H6A C6 H6B 107.9 . . ?
C8 C7 C6 112.83(19) . . ?
C8 C7 H7A 109.0 . . ?
C6 C7 H7A 109.0 . . ?
C8 C7 H7B 109.0 . . ?
C6 C7 H7B 109.0 . . ?
H7A C7 H7B 107.8 . . ?
C7 C8 C14 111.03(18) . . ?
C7 C8 C9 109.31(18) . . ?
C14 C8 C9 108.53(17) . . ?
C7 C8 H8 109.3 . . ?
C14 C8 H8 109.3 . . ?
C9 C8 H8 109.3 . . ?
C11 C9 C8 109.42(18) . . ?
C11 C9 C10 115.09(18) . . ?
C8 C9 C10 115.06(17) . . ?
C11 C9 H9 105.4 . . ?
C8 C9 H9 105.4 . . ?
C10 C9 H9 105.4 . . ?
C5 C10 C19 107.9(2) . . ?
C5 C10 C1 109.98(19) . . ?
C19 C10 C1 111.4(2) . . ?
C5 C10 C9 106.45(17) . . ?
C19 C10 C9 113.48(19) . . ?
C1 C10 C9 107.48(17) . . ?
O11 C11 C12 121.3(2) . . ?
O11 C11 C9 124.2(2) . . ?
C12 C11 C9 114.5(2) . . ?
C11 C12 C13 107.44(18) . . ?
C11 C12 H12A 110.2 . . ?
C13 C12 H12A 110.2 . . ?
C11 C12 H12B 110.2 . . ?
C13 C12 H12B 110.2 . . ?
H12A C12 H12B 108.5 . . ?
C14 C13 C12 108.61(17) . . ?
C14 C13 C18 112.42(19) . . ?
C12 C13 C18 109.3(2) . . ?
C14 C13 C17 100.41(17) . . ?
C12 C13 C17 116.23(17) . . ?
C18 C13 C17 109.70(18) . . ?
C8 C14 C15 118.73(19) . . ?
C8 C14 C13 114.27(17) . . ?
C15 C14 C13 103.23(17) . . ?
C8 C14 H14 106.6 . . ?
C15 C14 H14 106.6 . . ?
C13 C14 H14 106.6 . . ?
C14 C15 C16 104.17(19) . . ?
C14 C15 H15A 110.9 . . ?
C16 C15 H15A 110.9 . . ?
C14 C15 H15B 110.9 . . ?
C16 C15 H15B 110.9 . . ?
H15A C15 H15B 108.9 . . ?
C15 C16 C17 107.09(19) . . ?
C15 C16 H16A 110.3 . . ?
C17 C16 H16A 110.3 . . ?
C15 C16 H16B 110.3 . . ?
C17 C16 H16B 110.3 . . ?
H16A C16 H16B 108.6 . . ?
C17 O17 H17 109.5 . . ?
O17 C17 C20 108.84(19) . . ?
O17 C17 C16 112.46(19) . . ?
C20 C17 C16 113.5(2) . . ?
O17 C17 C13 106.73(17) . . ?
C20 C17 C13 112.31(18) . . ?
C16 C17 C13 102.69(18) . . ?
C13 C18 H18A 109.5 . . ?
C13 C18 H18B 109.5 . . ?
H18A C18 H18B 109.5 . . ?
C13 C18 H18C 109.5 . . ?
H18A C18 H18C 109.5 . . ?
H18B C18 H18C 109.5 . . ?
C10 C19 H19A 109.5 . . ?
C10 C19 H19B 109.5 . . ?
H19A C19 H19B 109.5 . . ?
C10 C19 H19C 109.5 . . ?
H19A C19 H19C 109.5 . . ?
H19B C19 H19C 109.5 . . ?
O20 C20 C21 119.9(2) . . ?
O20 C20 C17 122.5(2) . . ?
C21 C20 C17 117.6(2) . . ?
C21 O21 H21 109.5 . . ?
O21 C21 C20 113.2(2) . . ?
O21 C21 H21A 108.9 . . ?
C20 C21 H21A 108.9 . . ?
O21 C21 H21B 108.9 . . ?
C20 C21 H21B 108.9 . . ?
H21A C21 H21B 107.7 . . ?

loop_
_geom_bond_atom_site_label_1
_geom_bond_atom_site_label_2
_geom_bond_distance
_geom_bond_site_symmetry_2
_geom_bond_publ_flag
C1 C2 1.528(3) . ?
C1 C10 1.538(3) . ?
C1 H1A 0.9700 . ?
C1 H1B 0.9700 . ?
C2 C3 1.476(4) . ?
C2 H2A 0.9700 . ?
C2 H2B 0.9700 . ?
O3 C3 1.230(3) . ?
C3 C4 1.458(4) . ?
C4 C5 1.337(3) . ?
C4 H4 0.9300 . ?
C5 C6 1.497(3) . ?
C5 C10 1.524(3) . ?
C6 C7 1.524(3) . ?
C6 H6A 0.9700 . ?
C6 H6B 0.9700 . ?
C7 C8 1.522(3) . ?
C7 H7A 0.9700 . ?
C7 H7B 0.9700 . ?
C8 C14 1.524(3) . ?
C8 C9 1.553(3) . ?
C8 H8 0.9800 . ?
C9 C11 1.526(3) . ?
C9 C10 1.557(3) . ?
C9 H9 0.9800 . ?
C10 C19 1.533(3) . ?
O11 C11 1.208(3) . ?
C11 C12 1.518(3) . ?
C12 C13 1.534(3) . ?
C12 H12A 0.9700 . ?
C12 H12B 0.9700 . ?
C13 C14 1.531(3) . ?
C13 C18 1.536(3) . ?
C13 C17 1.564(3) . ?
C14 C15 1.528(3) . ?
C14 H14 0.9800 . ?
C15 C16 1.541(4) . ?
C15 H15A 0.9700 . ?
C15 H15B 0.9700 . ?
C16 C17 1.542(4) . ?
C16 H16A 0.9700 . ?
C16 H16B 0.9700 . ?
O17 C17 1.422(2) . ?
O17 H17 0.8200 . ?
C17 C20 1.531(3) . ?
C18 H18A 0.9600 . ?
C18 H18B 0.9600 . ?
C18 H18C 0.9600 . ?
C19 H19A 0.9600 . ?
C19 H19B 0.9600 . ?
C19 H19C 0.9600 . ?
O20 C20 1.203(3) . ?
C20 C21 1.511(4) . ?
O21 C21 1.399(3) . ?
O21 H21 0.8200 . ?
C21 H21A 0.9700 . ?
C21 H21B 0.9700 . ?
